data_4070214
loop_
_publ_author_name
'Abernethy, Robyn J.'
'Hill, Anthony F.'
'Smith, Matthew K.'
'Willis, Anthony C.'

_publ_section_title
;
 Boron Functionalization of Bis(pyrazolyl)borate Ligands: Molecular
 Structures of [RuX(PPh3)2{(MeO)2B(pz)2}] (X = H, Cl; pz = pyrazol-1-yl)
;
_journal_issue 21
_journal_name_full Organometallics
_journal_page_first 6152
_journal_paper_doi 10.1021/om9006592
_journal_volume 28
_journal_year 2009
_chemical_compound_source
;
?
;
_chemical_formula_moiety ' C44 H42 B Cl N4 O2 P2 Ru '
_chemical_formula_sum 'C44 H42 B Cl N4 O2 P2 Ru'
_chemical_formula_weight 868.12
_chemical_name_systematic
; 
? 
;
_space_group_IT_number 14
_symmetry_cell_setting monoclinic
_symmetry_space_group_name_Hall '-P 2ybc'
_symmetry_space_group_name_H-M 'P 1 21/c 1'
_atom_sites_solution_hydrogens geom
_atom_sites_solution_primary direct
_audit_creation_date 04-11-10
_audit_creation_method CRYSTALS_ver_12-03-99
_audit_update_record
;
2004-10-11 - Report on C44 H42 B Cl N4 O2 P2 Ru 
             by Anthony C. Willis
             for   Anthony F. Hill and Robyn Abernethy

2004-10-11 - passes checkcif tests with minor warnings

;
_cell_angle_alpha 90
_cell_angle_beta 97.8885(7)
_cell_angle_gamma 90
_cell_formula_units_Z 4
_cell_length_a 11.62030(10)
_cell_length_b 18.8798(3)
_cell_length_c 18.8667(2)
_cell_measurement_reflns_used 62549
_cell_measurement_temperature 200
_cell_measurement_theta_max 27
_cell_measurement_theta_min 3
_cell_volume 4099.98(9)
_computing_cell_refinement
; 
 Denzo/Scalepack (Otwinowski & Minor, 1996) 
;
_computing_data_collection
; 
 COLLECT (Nonius BV, 1997) 
;
_computing_data_reduction
; 
 Denzo/Scalepack (Otwinowski & Minor, 1996) 
;
_computing_molecular_graphics
; 
ORTEP-II (Johnson 1976) in teXsan (MSC, 1992-1997)
;
_computing_publication_material
; 
 CRYSTALS (Watkin et al 2003) 
;
_computing_structure_refinement
; 
 CRYSTALS (Watkin et al 2003) 
;
_computing_structure_solution
; 
 SIR92 (Altomare et al, 1994) 
;
_diffrn_ambient_temperature 200
_diffrn_measured_fraction_theta_full 0.999
_diffrn_measured_fraction_theta_max 0.999
_diffrn_measurement_device_type
; 
Nonius Kappa CCD 
;
_diffrn_measurement_method ' \f and \w scans with CCD '
_diffrn_radiation_monochromator graphite
_diffrn_radiation_type 'Mo K\a'
_diffrn_radiation_wavelength 0.71073
_diffrn_reflns_av_R_equivalents 0.05
_diffrn_reflns_limit_h_max 15
_diffrn_reflns_limit_h_min -15
_diffrn_reflns_limit_k_max 24
_diffrn_reflns_limit_k_min -24
_diffrn_reflns_limit_l_max 24
_diffrn_reflns_limit_l_min -24
_diffrn_reflns_number 86059
_diffrn_reflns_theta_full 27.486
_diffrn_reflns_theta_max 27.486
_diffrn_reflns_theta_min 2.612
_diffrn_standards_decay_% 0.00
_diffrn_standards_interval_count 0
_diffrn_standards_interval_time 0
_diffrn_standards_number 0
_exptl_absorpt_coefficient_mu 0.568
_exptl_absorpt_correction_T_max 0.980
_exptl_absorpt_correction_T_min 0.853
_exptl_absorpt_correction_type integration
_exptl_absorpt_process_details
;
via Gaussian method (Coppens, 1970) implemented in maXus (2000)
;
_exptl_crystal_colour ' orange '
_exptl_crystal_density_diffrn 1.406
_exptl_crystal_density_meas ?
_exptl_crystal_description ' plate '
_exptl_crystal_F_000 1784
_exptl_crystal_size_max 0.45
_exptl_crystal_size_mid 0.13
_exptl_crystal_size_min 0.04
_refine_diff_density_max 0.34
_refine_diff_density_min -0.65
_refine_ls_extinction_method None
_refine_ls_goodness_of_fit_ref 1.1060
_refine_ls_hydrogen_treatment mixed
_refine_ls_matrix_type full
_refine_ls_number_parameters 514
_refine_ls_number_reflns 5890
_refine_ls_number_restraints 18
_refine_ls_R_factor_all 0.0288
_refine_ls_R_factor_gt 0.0242
_refine_ls_shift/su_max 0.012769
_refine_ls_structure_factor_coef F
_refine_ls_weighting_details
;
 Method, part 1, Chebychev polynomial, (Watkin, 1994, Prince, 1982) 
 [weight] = 1.0/[A~0~*T~0~(x)+A~1~*T~1~(x) ... +A~n-1~]*T~n-1~(x)] 
 where A~i~ are the Chebychev coefficients listed below and x= Fcalc/Fmax 
 Method = Robust Weighting (Prince, 1982) 
 W = [weight] * [1-(deltaF/6*sigmaF)^2^]^2^ 
 A~i~ are: 
 0.445 0.0915 0.241 
;
_refine_ls_weighting_scheme calc
_refine_ls_wR_factor_all 0.0302
_refine_ls_wR_factor_gt 0.0274
_refine_ls_wR_factor_ref 0.0274
_reflns_limit_h_max 14
_reflns_limit_h_min -15
_reflns_limit_k_max 24
_reflns_limit_k_min 0
_reflns_limit_l_max 24
_reflns_limit_l_min 0
_reflns_number_gt 5890
_reflns_number_total 9393
_reflns_threshold_expression I>3.00u(I)
_cod_data_source_file om9006592_si_002.cif
_cod_data_source_block rja13
_cod_depositor_comments
;
The following automatic conversions were performed:

'_symmetry_cell_setting' value 'Monoclinic' changed to 'monoclinic'
according to /home/saulius/struct/CIF-dictionaries/cif_core.dic
dictionary named 'cif_core.dic' version 2.4.2 from 2011-04-26.

Automatic conversion script
Id: cif_fix_values 1715 2011-07-08 13:25:40Z adriana 

The following automatic conversions were performed:

'_exptl_crystal_density_meas' value 'not measured' was changed to '?'
- the value is perceived as not measured.

Automatic conversion script
Id: cif_fix_values 3008 2015-01-20 13:52:24Z robertas 
;
_cod_original_cell_volume 4099.98(8)
_cod_original_sg_symbol_H-M 'P 1 21/c 1 '
_cod_original_formula_sum ' C44 H42 B Cl N4 O2 P2 Ru '
_cod_database_code 4070214

loop_
_symmetry_equiv_pos_as_xyz
x,y,z
-x,-y,-z
-x,y+1/2,-z+1/2
x,-y+1/2,z+1/2

loop_
_atom_site_label
_atom_site_type_symbol
_atom_site_fract_x
_atom_site_fract_y
_atom_site_fract_z
_atom_site_U_iso_or_equiv
_atom_site_occupancy
_atom_site_adp_type
_atom_site_refinement_flags_posn
Ru1 Ru 0.218617(14) 0.093766(8) 0.281261(9) 0.0224 1.0000 Uani .
Cl1 Cl 0.26051(5) 0.21596(3) 0.26007(3) 0.0336 1.0000 Uani .
P1 P 0.41520(5) 0.07163(3) 0.27900(3) 0.0234 1.0000 Uani .
P2 P 0.13809(5) 0.06246(3) 0.16819(3) 0.0231 1.0000 Uani .
O1 O 0.24188(14) 0.10960(8) 0.40193(8) 0.0315 1.0000 Uani D
O2 O 0.10732(16) 0.07814(10) 0.48918(9) 0.0430 1.0000 Uani D
N11 N 0.17954(15) -0.00494(9) 0.32190(9) 0.0263 1.0000 Uani .
N12 N 0.13954(17) 0.00050(10) 0.38670(10) 0.0323 1.0000 Uani .
N21 N 0.05489(16) 0.13270(10) 0.30403(10) 0.0294 1.0000 Uani .
N22 N 0.03216(17) 0.11495(10) 0.37038(10) 0.0322 1.0000 Uani .
C1 C 0.2626(3) 0.17904(14) 0.43238(15) 0.0456 1.0000 Uani D
C2 C 0.1906(3) 0.05162(19) 0.54485(15) 0.0584 1.0000 Uani D
C13 C 0.1077(2) -0.06411(14) 0.40702(14) 0.0401 1.0000 Uani .
C14 C 0.1295(2) -0.11275(13) 0.35654(14) 0.0402 1.0000 Uani .
C15 C 0.1746(2) -0.07307(12) 0.30446(13) 0.0322 1.0000 Uani .
C23 C -0.0704(2) 0.14302(14) 0.38125(15) 0.0397 1.0000 Uani .
C24 C -0.1149(2) 0.18060(15) 0.32112(15) 0.0428 1.0000 Uani .
C25 C -0.0323(2) 0.17322(13) 0.27422(14) 0.0357 1.0000 Uani .
C111 C 0.49000(19) 0.10997(11) 0.20827(12) 0.0270 1.0000 Uani .
C112 C 0.4287(2) 0.14244(11) 0.14905(12) 0.0294 1.0000 Uani .
C113 C 0.4867(2) 0.17355(13) 0.09700(14) 0.0391 1.0000 Uani .
C114 C 0.6065(2) 0.17271(14) 0.10471(15) 0.0439 1.0000 Uani .
C115 C 0.6692(2) 0.14068(15) 0.16361(15) 0.0448 1.0000 Uani .
C116 C 0.6119(2) 0.10970(13) 0.21529(14) 0.0366 1.0000 Uani .
C121 C 0.46995(18) -0.01985(11) 0.28625(12) 0.0278 1.0000 Uani .
C122 C 0.4385(2) -0.06216(13) 0.34148(13) 0.0348 1.0000 Uani .
C123 C 0.4756(2) -0.13185(14) 0.34954(16) 0.0448 1.0000 Uani .
C124 C 0.5431(3) -0.16119(13) 0.30189(17) 0.0483 1.0000 Uani .
C125 C 0.5733(2) -0.12048(14) 0.24675(15) 0.0424 1.0000 Uani .
C126 C 0.5381(2) -0.05038(13) 0.23885(13) 0.0336 1.0000 Uani .
C131 C 0.50424(19) 0.11420(12) 0.35652(13) 0.0306 1.0000 Uani .
C132 C 0.5273(2) 0.18624(14) 0.35354(15) 0.0424 1.0000 Uani .
C133 C 0.5968(3) 0.22002(16) 0.41008(19) 0.0550 1.0000 Uani .
C134 C 0.6434(2) 0.18242(19) 0.46924(16) 0.0544 1.0000 Uani .
C135 C 0.6210(3) 0.11145(19) 0.47294(15) 0.0553 1.0000 Uani .
C136 C 0.5520(2) 0.07721(15) 0.41722(14) 0.0440 1.0000 Uani .
C211 C 0.22435(18) 0.02967(12) 0.10015(12) 0.0274 1.0000 Uani .
C212 C 0.30667(19) -0.02323(12) 0.11971(13) 0.0323 1.0000 Uani .
C213 C 0.3742(2) -0.04981(14) 0.07001(15) 0.0403 1.0000 Uani .
C214 C 0.3606(2) -0.02351(15) 0.00119(15) 0.0436 1.0000 Uani .
C215 C 0.2795(2) 0.02844(15) -0.01913(14) 0.0439 1.0000 Uani .
C216 C 0.2109(2) 0.05491(13) 0.03017(13) 0.0342 1.0000 Uani .
C221 C 0.04888(18) 0.12897(12) 0.11429(12) 0.0276 1.0000 Uani .
C222 C 0.0934(2) 0.19652(12) 0.10453(14) 0.0351 1.0000 Uani .
C223 C 0.0325(2) 0.24425(14) 0.05745(15) 0.0432 1.0000 Uani .
C224 C -0.0734(2) 0.22531(15) 0.01979(15) 0.0442 1.0000 Uani .
C225 C -0.1191(2) 0.15885(14) 0.02910(14) 0.0387 1.0000 Uani .
C226 C -0.05852(19) 0.11097(12) 0.07580(12) 0.0319 1.0000 Uani .
C231 C 0.03257(18) -0.01078(11) 0.17003(12) 0.0273 1.0000 Uani .
C232 C -0.0520(2) -0.00620(13) 0.21599(13) 0.0338 1.0000 Uani .
C233 C -0.1266(2) -0.06260(14) 0.22271(15) 0.0415 1.0000 Uani .
C234 C -0.1180(2) -0.12430(14) 0.18392(16) 0.0445 1.0000 Uani .
C235 C -0.0371(2) -0.12854(13) 0.13693(15) 0.0425 1.0000 Uani .
C236 C 0.0372(2) -0.07185(12) 0.12931(14) 0.0344 1.0000 Uani .
B1 B 0.1328(2) 0.07608(15) 0.41801(15) 0.0343 1.0000 Uani .
H11 H 0.3311(10) 0.2008(4) 0.4139(8) 0.0554 1.0000 Uiso D
H12 H 0.2785(16) 0.1752(3) 0.48569(16) 0.0554 1.0000 Uiso D
H13 H 0.1925(7) 0.2094(3) 0.4187(8) 0.0554 1.0000 Uiso D
H21 H 0.1841(13) 0.0780(8) 0.5901(3) 0.0698 1.0000 Uiso D
H22 H 0.2703(3) 0.0581(10) 0.5316(5) 0.0698 1.0000 Uiso D
H23 H 0.1760(12) 0.0001(3) 0.5521(8) 0.0698 1.0000 Uiso D
H131 H 0.0738(2) -0.07489(14) 0.45174(14) 0.0488 1.0000 Uiso R
H141 H 0.1161(2) -0.16506(13) 0.35705(14) 0.0479 1.0000 Uiso R
H151 H 0.1995(2) -0.09322(12) 0.25998(13) 0.0385 1.0000 Uiso R
H231 H -0.1078(2) 0.13757(14) 0.42560(15) 0.0487 1.0000 Uiso R
H241 H -0.1899(2) 0.20724(15) 0.31278(15) 0.0510 1.0000 Uiso R
H251 H -0.0377(2) 0.19521(13) 0.22565(14) 0.0423 1.0000 Uiso R
H1121 H 0.3419(2) 0.14365(11) 0.14348(12) 0.0350 1.0000 Uiso R
H1131 H 0.4415(2) 0.19645(13) 0.05415(14) 0.0473 1.0000 Uiso R
H1141 H 0.6480(2) 0.19548(14) 0.06762(15) 0.0547 1.0000 Uiso R
H1151 H 0.7560(2) 0.13982(15) 0.16881(15) 0.0544 1.0000 Uiso R
H1161 H 0.6577(2) 0.08701(13) 0.25806(14) 0.0439 1.0000 Uiso R
H1221 H 0.3883(2) -0.04188(13) 0.37548(13) 0.0413 1.0000 Uiso R
H1231 H 0.4538(2) -0.16105(14) 0.38987(16) 0.0544 1.0000 Uiso R
H1241 H 0.5697(3) -0.21151(13) 0.30747(17) 0.0585 1.0000 Uiso R
H1251 H 0.6212(2) -0.14169(14) 0.21202(15) 0.0510 1.0000 Uiso R
H1261 H 0.5617(2) -0.02146(13) 0.19882(13) 0.0404 1.0000 Uiso R
H1321 H 0.4939(2) 0.21427(14) 0.31061(15) 0.0497 1.0000 Uiso R
H1331 H 0.6126(3) 0.27193(16) 0.40726(19) 0.0649 1.0000 Uiso R
H1341 H 0.6931(2) 0.20662(19) 0.50951(16) 0.0648 1.0000 Uiso R
H1351 H 0.6547(3) 0.08387(19) 0.51610(15) 0.0645 1.0000 Uiso R
H1361 H 0.5367(2) 0.02531(15) 0.42088(14) 0.0515 1.0000 Uiso R
H2121 H 0.31729(19) -0.04222(12) 0.16966(13) 0.0383 1.0000 Uiso R
H2131 H 0.4325(2) -0.08795(14) 0.08437(15) 0.0478 1.0000 Uiso R
H2141 H 0.4099(2) -0.04221(15) -0.03411(15) 0.0530 1.0000 Uiso R
H2151 H 0.2697(2) 0.04716(15) -0.06918(14) 0.0529 1.0000 Uiso R
H2161 H 0.1517(2) 0.09233(13) 0.01502(13) 0.0407 1.0000 Uiso R
H2221 H 0.1699(2) 0.21068(12) 0.13176(14) 0.0419 1.0000 Uiso R
H2231 H 0.0653(2) 0.29239(14) 0.05089(15) 0.0518 1.0000 Uiso R
H2241 H -0.1170(2) 0.25965(15) -0.01425(15) 0.0527 1.0000 Uiso R
H2251 H -0.1961(2) 0.14536(14) 0.00209(14) 0.0460 1.0000 Uiso R
H2261 H -0.09201(19) 0.06293(12) 0.08197(12) 0.0380 1.0000 Uiso R
H2321 H -0.0588(2) 0.03800(13) 0.24432(13) 0.0399 1.0000 Uiso R
H2331 H -0.1869(2) -0.05859(14) 0.25555(15) 0.0497 1.0000 Uiso R
H2341 H -0.1700(2) -0.16540(14) 0.19008(16) 0.0528 1.0000 Uiso R
H2351 H -0.0316(2) -0.17261(13) 0.10818(15) 0.0511 1.0000 Uiso R
H2361 H 0.0941(2) -0.07510(12) 0.09421(14) 0.0411 1.0000 Uiso R

loop_
_atom_site_aniso_label
_atom_site_aniso_U_11
_atom_site_aniso_U_22
_atom_site_aniso_U_33
_atom_site_aniso_U_23
_atom_site_aniso_U_13
_atom_site_aniso_U_12
Ru1 0.02273(8) 0.01910(7) 0.02705(8) -0.00200(7) 0.00894(6) -0.00047(7)
Cl1 0.0349(3) 0.0197(2) 0.0488(3) -0.0028(2) 0.0147(2) -0.0014(2)
P1 0.0224(3) 0.0207(2) 0.0280(3) -0.0011(2) 0.0069(2) 0.00034(19)
P2 0.0229(3) 0.0203(2) 0.0269(3) -0.0004(2) 0.0068(2) -0.0017(2)
O1 0.0313(8) 0.0332(9) 0.0316(8) -0.0061(6) 0.0092(6) -0.0020(6)
O2 0.0488(10) 0.0531(12) 0.0303(9) -0.0005(8) 0.0166(8) 0.0038(8)
N11 0.0279(9) 0.0252(9) 0.0273(9) 0.0023(7) 0.0092(7) -0.0011(7)
N12 0.0384(11) 0.0323(10) 0.0287(10) 0.0038(8) 0.0136(8) -0.0017(8)
N21 0.0273(9) 0.0301(10) 0.0327(10) -0.0038(8) 0.0111(8) 0.0009(8)
N22 0.0327(10) 0.0339(10) 0.0336(10) -0.0032(8) 0.0167(8) 0.0014(8)
C1 0.0525(16) 0.0411(14) 0.0455(15) -0.0169(12) 0.0156(12) -0.0105(12)
C2 0.067(2) 0.075(2) 0.0333(14) 0.0025(14) 0.0086(14) 0.0088(17)
C13 0.0463(14) 0.0390(13) 0.0375(13) 0.0112(11) 0.0150(11) -0.0056(11)
C14 0.0467(14) 0.0316(12) 0.0427(14) 0.0093(10) 0.0084(11) -0.0044(10)
C15 0.0363(12) 0.0262(11) 0.0347(12) 0.0014(9) 0.0067(10) -0.0023(9)
C23 0.0338(12) 0.0422(14) 0.0467(15) -0.0098(11) 0.0183(11) 0.0009(11)
C24 0.0326(13) 0.0465(15) 0.0516(15) -0.0092(12) 0.0138(11) 0.0085(11)
C25 0.0316(12) 0.0340(12) 0.0421(13) -0.0040(10) 0.0068(10) 0.0068(10)
C111 0.0271(10) 0.0221(10) 0.0335(11) -0.0028(8) 0.0099(9) -0.0031(8)
C112 0.0321(11) 0.0224(10) 0.0349(12) -0.0040(9) 0.0095(9) -0.0032(9)
C113 0.0513(15) 0.0305(12) 0.0381(13) 0.0020(10) 0.0161(11) -0.0009(11)
C114 0.0507(16) 0.0386(14) 0.0484(15) 0.0009(12) 0.0286(13) -0.0061(12)
C115 0.0334(13) 0.0490(15) 0.0563(17) -0.0054(13) 0.0219(12) -0.0089(11)
C116 0.0292(11) 0.0398(14) 0.0423(13) -0.0029(10) 0.0098(10) -0.0037(9)
C121 0.0255(10) 0.0254(10) 0.0326(11) -0.0017(9) 0.0048(9) 0.0016(8)
C122 0.0361(13) 0.0293(12) 0.0404(13) 0.0051(10) 0.0101(10) 0.0048(10)
C123 0.0496(16) 0.0306(13) 0.0566(17) 0.0120(12) 0.0161(13) 0.0075(11)
C124 0.0514(16) 0.0263(12) 0.0695(19) 0.0047(12) 0.0171(14) 0.0114(11)
C125 0.0401(14) 0.0333(12) 0.0560(16) -0.0059(12) 0.0146(12) 0.0111(11)
C126 0.0315(12) 0.0309(12) 0.0398(13) -0.0014(10) 0.0096(10) 0.0041(9)
C131 0.0260(10) 0.0318(11) 0.0349(12) -0.0076(9) 0.0076(9) -0.0009(9)
C132 0.0399(14) 0.0348(13) 0.0510(15) -0.0108(12) 0.0015(12) -0.0022(11)
C133 0.0468(16) 0.0444(16) 0.074(2) -0.0277(15) 0.0100(15) -0.0112(13)
C134 0.0417(15) 0.073(2) 0.0478(17) -0.0282(16) 0.0047(13) -0.0063(14)
C135 0.0541(17) 0.073(2) 0.0371(14) -0.0100(14) -0.0009(13) -0.0036(15)
C136 0.0466(15) 0.0488(16) 0.0354(13) -0.0047(11) 0.0018(11) -0.0040(12)
C211 0.0251(10) 0.0276(11) 0.0306(11) -0.0039(9) 0.0074(8) -0.0061(8)
C212 0.0295(11) 0.0310(12) 0.0372(12) -0.0068(10) 0.0074(9) -0.0038(9)
C213 0.0312(12) 0.0369(13) 0.0540(16) -0.0167(12) 0.0102(11) -0.0017(10)
C214 0.0366(13) 0.0518(16) 0.0463(15) -0.0204(12) 0.0196(11) -0.0102(11)
C215 0.0442(14) 0.0564(17) 0.0340(13) -0.0078(12) 0.0156(11) -0.0081(13)
C216 0.0330(12) 0.0387(13) 0.0321(12) -0.0016(10) 0.0094(10) -0.0032(10)
C221 0.0269(11) 0.0278(11) 0.0297(11) 0.0009(9) 0.0100(9) 0.0033(8)
C222 0.0338(12) 0.0285(12) 0.0438(14) 0.0044(10) 0.0086(10) -0.0011(10)
C223 0.0448(15) 0.0303(12) 0.0573(16) 0.0129(12) 0.0172(12) 0.0053(11)
C224 0.0411(14) 0.0462(15) 0.0472(15) 0.0157(12) 0.0126(12) 0.0162(12)
C225 0.0297(12) 0.0480(15) 0.0390(13) 0.0044(11) 0.0065(10) 0.0068(10)
C226 0.0294(11) 0.0326(12) 0.0347(12) 0.0014(9) 0.0075(9) 0.0002(9)
C231 0.0261(10) 0.0252(10) 0.0306(11) 0.0022(8) 0.0037(8) -0.0042(8)
C232 0.0302(11) 0.0350(12) 0.0369(12) -0.0027(10) 0.0075(10) -0.0066(9)
C233 0.0345(13) 0.0453(14) 0.0464(15) 0.0022(12) 0.0116(11) -0.0127(11)
C234 0.0406(14) 0.0358(13) 0.0581(17) 0.0080(12) 0.0101(12) -0.0137(11)
C235 0.0448(14) 0.0268(12) 0.0565(16) -0.0057(11) 0.0088(12) -0.0102(11)
C236 0.0341(12) 0.0293(11) 0.0412(13) -0.0042(9) 0.0094(10) -0.0070(9)
B1 0.0371(14) 0.0373(15) 0.0311(13) -0.0018(10) 0.0139(11) -0.0004(11)

loop_
_atom_type_symbol
_atom_type_scat_dispersion_real
_atom_type_scat_dispersion_imag
_atom_type_scat_Cromer_Mann_a1
_atom_type_scat_Cromer_Mann_b1
_atom_type_scat_Cromer_Mann_a2
_atom_type_scat_Cromer_Mann_b2
_atom_type_scat_Cromer_Mann_a3
_atom_type_scat_Cromer_Mann_b3
_atom_type_scat_Cromer_Mann_a4
_atom_type_scat_Cromer_Mann_b4
_atom_type_scat_Cromer_Mann_c
_atom_type_scat_source
'C   ' 0.0033 0.0016 2.3100 20.8439 1.0200 10.2075 1.5886 0.5687 0.8650 51.6512 0.2156 International_Tables_Vol_IV_Table_2.2B
'H   ' 0.0000 0.0000 0.4930 10.5109 0.3229 26.1257 0.1402 3.1424 0.0408 57.7998 0.0030 International_Tables_Vol_IV_Table_2.2B
'B   ' 0.0013 0.0007 2.0545 23.2185 1.3326 1.0210 1.0979 60.3498 0.7068 0.1403 -0.1932 International_Tables_Vol_IV_Table_2.2B
'Cl  ' 0.1484 0.1585 11.4604 0.0104 7.1964 1.1662 6.2556 18.5194 1.6455 47.7784 -9.5574 International_Tables_Vol_IV_Table_2.2B
'N   ' 0.0061 0.0033 12.2126 0.0057 3.1322 9.8933 2.0125 28.9975 1.1663 0.5826 -11.5290 International_Tables_Vol_IV_Table_2.2B
'O   ' 0.0106 0.0060 3.0485 13.2771 2.2868 5.7011 1.5463 0.3239 0.8670 32.9089 0.2508 International_Tables_Vol_IV_Table_2.2B
'P   ' 0.1023 0.0942 6.4345 1.9067 4.1791 27.1570 1.7800 0.5260 1.4908 68.1645 1.1149 International_Tables_Vol_IV_Table_2.2B
'Ru  ' -1.2594 0.8363 19.2674 0.8085 12.9182 8.4347 4.8634 24.7997 1.5676 94.2928 5.3787 International_Tables_Vol_IV_Table_2.2B

loop_
_exptl_crystal_face_index_h
_exptl_crystal_face_index_k
_exptl_crystal_face_index_l
_exptl_crystal_face_perp_dist
0 1 0 0.050
0 -1 0 0.080
-2 0 -4 0.030
2 0 4 0.005
1 -1 -1 0.188
-3 -2 3 0.179

loop_
_geom_angle_atom_site_label_1
_geom_angle_atom_site_label_2
_geom_angle_atom_site_label_3
_geom_angle
_geom_angle_publ_flag
Cl1 Ru1 P1 86.996(19) yes
Cl1 Ru1 P2 99.16(2) yes
P1 Ru1 P2 102.323(19) yes
Cl1 Ru1 O1 92.37(4) yes
P1 Ru1 O1 93.43(4) yes
P2 Ru1 O1 160.87(4) yes
Cl1 Ru1 N11 167.70(5) yes
P1 Ru1 N11 96.31(5) yes
P2 Ru1 N11 91.72(5) yes
O1 Ru1 N11 75.63(6) yes
Cl1 Ru1 N21 84.81(5) yes
P1 Ru1 N21 165.45(5) yes
P2 Ru1 N21 90.85(5) yes
O1 Ru1 N21 74.96(6) yes
N11 Ru1 N21 89.35(7) yes
Cl1 Ru1 B1 111.08(6) no
P1 Ru1 B1 116.89(6) no
P2 Ru1 B1 130.64(6) no
O1 Ru1 B1 30.24(7) no
N11 Ru1 B1 56.90(7) no
N21 Ru1 B1 55.83(8) no
Ru1 P1 C111 120.36(7) yes
Ru1 P1 C121 119.83(7) yes
C111 P1 C121 103.33(10) yes
Ru1 P1 C131 110.50(7) yes
C111 P1 C131 97.68(10) yes
C121 P1 C131 101.44(10) yes
Ru1 P2 C211 123.04(7) yes
Ru1 P2 C221 117.77(7) yes
C211 P2 C221 99.40(10) yes
Ru1 P2 C231 111.27(7) yes
C211 P2 C231 100.79(10) yes
C221 P2 C231 101.27(10) yes
Ru1 O1 C1 120.65(15) yes
Ru1 O1 B1 99.26(13) yes
C1 O1 B1 114.05(18) yes
C2 O2 B1 118.9(2) yes
Ru1 N11 N12 112.22(13) yes
Ru1 N11 C15 141.09(15) yes
N12 N11 C15 106.57(17) yes
N11 N12 C13 109.06(19) yes
N11 N12 B1 116.75(17) yes
C13 N12 B1 134.1(2) yes
Ru1 N21 N22 113.08(14) yes
Ru1 N21 C25 139.43(16) yes
N22 N21 C25 107.38(18) yes
N21 N22 C23 109.4(2) yes
N21 N22 B1 115.04(17) yes
C23 N22 B1 135.1(2) yes
O1 C1 H11 109.5(9) no
O1 C1 H12 109.5(9) no
H11 C1 H12 109.5(9) no
O1 C1 H13 109.5(9) no
H11 C1 H13 109.5(9) no
H12 C1 H13 109.5(9) no
O2 C2 H21 109.5(9) no
O2 C2 H22 109.5(9) no
H21 C2 H22 109.5(9) no
O2 C2 H23 109.5(9) no
H21 C2 H23 109.5(9) no
H22 C2 H23 109.5(9) no
N12 C13 C14 109.0(2) yes
N12 C13 H131 125.490 no
C14 C13 H131 125.535 no
C13 C14 C15 104.6(2) yes
C13 C14 H141 127.660 no
C15 C14 H141 127.706 no
C14 C15 N11 110.7(2) yes
C14 C15 H151 124.583 no
N11 C15 H151 124.682 no
N22 C23 C24 108.5(2) yes
N22 C23 H231 125.686 no
C24 C23 H231 125.787 no
C23 C24 C25 104.9(2) yes
C23 C24 H241 127.548 no
C25 C24 H241 127.564 no
C24 C25 N21 109.8(2) yes
C24 C25 H251 125.136 no
N21 C25 H251 125.078 no
P1 C111 C112 121.24(16) yes
P1 C111 C116 120.09(18) yes
C112 C111 C116 118.6(2) yes
C111 C112 C113 120.7(2) yes
C111 C112 H1121 119.686 no
C113 C112 H1121 119.635 no
C112 C113 C114 119.9(2) yes
C112 C113 H1131 120.019 no
C114 C113 H1131 120.038 no
C113 C114 C115 120.2(2) yes
C113 C114 H1141 119.883 no
C115 C114 H1141 119.911 no
C114 C115 C116 120.0(2) yes
C114 C115 H1151 119.986 no
C116 C115 H1151 120.044 no
C111 C116 C115 120.6(2) yes
C111 C116 H1161 119.721 no
C115 C116 H1161 119.688 no
P1 C121 C122 117.89(16) yes
P1 C121 C126 124.08(18) yes
C122 C121 C126 118.0(2) yes
C121 C122 C123 120.9(2) yes
C121 C122 H1221 119.565 no
C123 C122 H1221 119.542 no
C122 C123 C124 120.2(2) yes
C122 C123 H1231 119.937 no
C124 C123 H1231 119.853 no
C123 C124 C125 119.5(2) yes
C123 C124 H1241 120.340 no
C125 C124 H1241 120.198 no
C124 C125 C126 120.8(2) yes
C124 C125 H1251 119.586 no
C126 C125 H1251 119.600 no
C121 C126 C125 120.6(2) yes
C121 C126 H1261 119.721 no
C125 C126 H1261 119.677 no
P1 C131 C132 118.83(19) yes
P1 C131 C136 123.26(19) yes
C132 C131 C136 117.9(2) yes
C131 C132 C133 120.6(3) yes
C131 C132 H1321 119.700 no
C133 C132 H1321 119.676 no
C132 C133 C134 120.4(3) yes
C132 C133 H1331 119.783 no
C134 C133 H1331 119.774 no
C133 C134 C135 119.5(3) yes
C133 C134 H1341 120.314 no
C135 C134 H1341 120.183 no
C134 C135 C136 120.7(3) yes
C134 C135 H1351 119.685 no
C136 C135 H1351 119.629 no
C135 C136 C131 120.8(3) yes
C135 C136 H1361 119.519 no
C131 C136 H1361 119.633 no
P2 C211 C212 118.35(17) yes
P2 C211 C216 123.04(18) yes
C212 C211 C216 118.6(2) yes
C211 C212 C213 120.5(2) yes
C211 C212 H2121 119.787 no
C213 C212 H2121 119.737 no
C212 C213 C214 120.1(2) yes
C212 C213 H2131 119.930 no
C214 C213 H2131 120.006 no
C213 C214 C215 120.3(2) yes
C213 C214 H2141 119.878 no
C215 C214 H2141 119.868 no
C214 C215 C216 120.0(2) yes
C214 C215 H2151 119.969 no
C216 C215 H2151 120.012 no
C215 C216 C211 120.6(2) yes
C215 C216 H2161 119.689 no
C211 C216 H2161 119.738 no
P2 C221 C222 120.25(17) yes
P2 C221 C226 121.05(17) yes
C222 C221 C226 118.3(2) yes
C221 C222 C223 120.7(2) yes
C221 C222 H2221 119.693 no
C223 C222 H2221 119.619 no
C222 C223 C224 120.1(2) yes
C222 C223 H2231 119.934 no
C224 C223 H2231 119.990 no
C223 C224 C225 120.0(2) yes
C223 C224 H2241 119.972 no
C225 C224 H2241 120.021 no
C224 C225 C226 120.1(2) yes
C224 C225 H2251 119.912 no
C226 C225 H2251 119.940 no
C221 C226 C225 120.8(2) yes
C221 C226 H2261 119.618 no
C225 C226 H2261 119.599 no
P2 C231 C232 119.25(17) yes
P2 C231 C236 122.20(17) yes
C232 C231 C236 118.5(2) yes
C231 C232 C233 120.6(2) yes
C231 C232 H2321 119.780 no
C233 C232 H2321 119.614 no
C232 C233 C234 120.3(2) yes
C232 C233 H2331 119.844 no
C234 C233 H2331 119.894 no
C233 C234 C235 119.5(2) yes
C233 C234 H2341 120.115 no
C235 C234 H2341 120.348 no
C234 C235 C236 120.5(2) yes
C234 C235 H2351 119.773 no
C236 C235 H2351 119.742 no
C235 C236 C231 120.5(2) yes
C235 C236 H2361 119.734 no
C231 C236 H2361 119.745 no
N22 B1 N12 106.7(2) yes
N22 B1 O1 106.01(19) yes
N12 B1 O1 103.00(18) yes
N22 B1 O2 107.26(19) yes
N12 B1 O2 114.5(2) yes
O1 B1 O2 118.5(2) yes
N22 B1 Ru1 75.87(12) no
N12 B1 Ru1 74.12(11) no
O1 B1 Ru1 50.50(10) no
O2 B1 Ru1 168.56(19) no

loop_
_geom_bond_atom_site_label_1
_geom_bond_atom_site_label_2
_geom_bond_distance
_geom_bond_publ_flag
Ru1 Cl1 2.4025(5) yes
Ru1 P1 2.3284(5) yes
Ru1 P2 2.2865(6) yes
Ru1 O1 2.2753(15) yes
Ru1 N11 2.0886(17) yes
Ru1 N21 2.1375(18) yes
Ru1 B1 2.910(3) no
P1 C111 1.838(2) yes
P1 C121 1.839(2) yes
P1 C131 1.855(2) yes
P2 C211 1.841(2) yes
P2 C221 1.843(2) yes
P2 C231 1.852(2) yes
O1 C1 1.438(3) yes
O1 B1 1.485(3) yes
O2 C2 1.418(3) yes
O2 B1 1.415(3) yes
N11 N12 1.370(2) yes
N11 C15 1.327(3) yes
N12 C13 1.346(3) yes
N12 B1 1.551(3) yes
N21 N22 1.356(3) yes
N21 C25 1.331(3) yes
N22 C23 1.345(3) yes
N22 B1 1.557(4) yes
C1 H11 0.999(10) no
C1 H12 1.000(10) no
C1 H13 1.000(10) no
C2 H21 1.000(10) no
C2 H22 1.000(10) no
C2 H23 1.000(10) no
C13 C14 1.371(4) yes
C13 H131 1.000 no
C14 C15 1.394(3) yes
C14 H141 1.000 no
C15 H151 1.000 no
C23 C24 1.377(4) yes
C23 H231 1.000 no
C24 C25 1.399(3) yes
C24 H241 1.000 no
C25 H251 1.000 no
C111 C112 1.383(3) yes
C111 C116 1.404(3) yes
C112 C113 1.395(3) yes
C112 H1121 1.000 no
C113 C114 1.379(4) yes
C113 H1131 1.000 no
C114 C115 1.382(4) yes
C114 H1141 1.000 no
C115 C116 1.384(3) yes
C115 H1151 1.000 no
C116 H1161 1.000 no
C121 C122 1.401(3) yes
C121 C126 1.398(3) yes
C122 C123 1.387(3) yes
C122 H1221 1.000 no
C123 C124 1.387(4) yes
C123 H1231 1.000 no
C124 C125 1.377(4) yes
C124 H1241 1.000 no
C125 C126 1.387(3) yes
C125 H1251 1.000 no
C126 H1261 1.000 no
C131 C132 1.389(3) yes
C131 C136 1.390(4) yes
C132 C133 1.400(4) yes
C132 H1321 1.000 no
C133 C134 1.370(5) yes
C133 H1331 1.000 no
C134 C135 1.368(5) yes
C134 H1341 1.000 no
C135 C136 1.391(4) yes
C135 H1351 1.000 no
C136 H1361 1.000 no
C211 C212 1.397(3) yes
C211 C216 1.392(3) yes
C212 C213 1.396(3) yes
C212 H2121 1.000 no
C213 C214 1.379(4) yes
C213 H2131 1.000 no
C214 C215 1.378(4) yes
C214 H2141 1.000 no
C215 C216 1.398(3) yes
C215 H2151 1.000 no
C216 H2161 1.000 no
C221 C222 1.398(3) yes
C221 C226 1.397(3) yes
C222 C223 1.389(3) yes
C222 H2221 1.000 no
C223 C224 1.381(4) yes
C223 H2231 1.000 no
C224 C225 1.383(4) yes
C224 H2241 1.000 no
C225 C226 1.385(3) yes
C225 H2251 1.000 no
C226 H2261 1.000 no
C231 C232 1.400(3) yes
C231 C236 1.391(3) yes
C232 C233 1.390(3) yes
C232 H2321 1.000 no
C233 C234 1.387(4) yes
C233 H2331 1.000 no
C234 C235 1.380(4) yes
C234 H2341 1.000 no
C235 C236 1.395(3) yes
C235 H2351 1.000 no
C236 H2361 1.000 no

loop_
_geom_contact_atom_site_label_1
_geom_contact_atom_site_label_2
_geom_contact_distance
_geom_contact_site_symmetry_2
_geom_contact_publ_flag
Cl1 C124 3.562(3) 3_655 no
O2 C13 3.390(3) 2_556 no
C114 C214 3.505(4) 2_655 no
C214 C214 3.365(5) 2_655 no

loop_
_geom_torsion_atom_site_label_1
_geom_torsion_atom_site_label_2
_geom_torsion_atom_site_label_3
_geom_torsion_atom_site_label_4
_geom_torsion
_geom_torsion_publ_flag
Ru1 P1 C111 C112 -10.8(2) no
Ru1 P1 C111 C116 166.1(2) no
Ru1 P1 C121 C122 -49.2(2) no
Ru1 P1 C121 C126 128.8(2) no
Ru1 P1 C131 C132 -79.6(2) no
Ru1 P1 C131 C136 102.1(2) no
Ru1 P2 C211 C212 47.5(2) no
Ru1 P2 C211 C216 -132.8(2) no
Ru1 P2 C221 C222 53.1(2) no
Ru1 P2 C221 C226 -134.3(2) no
Ru1 P2 C231 C232 48.5(2) no
Ru1 P2 C231 C236 -128.8(2) no
Ru1 O1 B1 O2 -176.0(2) no
Ru1 O1 B1 N12 56.3(2) no
Ru1 O1 B1 N22 -55.6(2) no
Ru1 N11 N12 C13 175.3(1) no
Ru1 N11 N12 B1 -1.1(2) no
Ru1 N11 C15 C14 -174.4(2) no
Ru1 N21 N22 C23 178.2(2) no
Ru1 N21 N22 B1 4.9(2) no
Ru1 N21 C25 C24 -177.1(2) no
Cl1 Ru1 P1 C111 -45.93(8) no
Cl1 Ru1 P1 C121 -176.02(9) no
Cl1 Ru1 P1 C131 66.68(8) no
Cl1 Ru1 P2 C211 88.47(9) no
Cl1 Ru1 P2 C221 -35.76(9) no
Cl1 Ru1 P2 C231 -151.99(8) no
Cl1 Ru1 O1 C1 4.8(2) no
Cl1 Ru1 O1 B1 130.1(1) no
Cl1 Ru1 N21 N22 -122.8(1) no
Cl1 Ru1 N21 C25 52.6(2) no
P1 Ru1 P2 C211 -0.44(9) no
P1 Ru1 P2 C221 -124.67(8) no
P1 Ru1 P2 C231 119.10(8) no
P1 Ru1 O1 C1 92.0(2) no
P1 Ru1 O1 B1 -142.8(1) no
P1 Ru1 N11 N12 118.7(1) no
P1 Ru1 N11 C15 -65.9(2) no
P1 C111 C112 C113 177.7(2) no
P1 C111 C116 C115 -177.7(2) no
P1 C121 C122 C123 179.2(2) no
P1 C121 C126 C125 -178.1(2) no
P1 C131 C132 C133 -178.2(2) no
P1 C131 C136 C135 178.1(2) no
P2 Ru1 P1 C111 52.80(8) no
P2 Ru1 P1 C121 -77.29(9) no
P2 Ru1 P1 C131 165.41(8) no
P2 Ru1 N11 N12 -138.7(1) no
P2 Ru1 N11 C15 36.7(2) no
P2 Ru1 N21 N22 138.1(1) no
P2 Ru1 N21 C25 -46.5(2) no
P2 C211 C212 C213 -180.0(2) no
P2 C211 C216 C215 179.5(2) no
P2 C221 C222 C223 172.5(2) no
P2 C221 C226 C225 -172.6(2) no
P2 C231 C232 C233 -175.0(2) no
P2 C231 C236 C235 174.2(2) no
O1 Ru1 P1 C111 -138.13(9) no
O1 Ru1 P1 C121 91.78(9) no
O1 Ru1 P1 C131 -25.52(9) no
O1 Ru1 N11 N12 26.8(1) no
O1 Ru1 N11 C15 -157.9(2) no
O1 Ru1 N21 N22 -28.9(1) no
O1 Ru1 N21 C25 146.4(3) no
O1 B1 O2 C2 -54.8(3) no
O1 B1 N12 N11 -41.1(2) no
O1 B1 N12 C13 143.6(2) no
O1 B1 N22 N21 37.6(3) no
O1 B1 N22 C23 -133.5(3) no
O2 B1 O1 C1 -46.3(3) no
O2 B1 N12 N11 -171.3(2) no
O2 B1 N12 C13 13.5(3) no
O2 B1 N22 N21 165.1(2) no
O2 B1 N22 C23 -5.9(4) no
N11 Ru1 P1 C111 145.96(9) no
N11 Ru1 P1 C121 15.9(1) no
N11 Ru1 P1 C131 -101.43(9) no
N11 Ru1 P2 C211 -97.3(1) no
N11 Ru1 P2 C221 138.5(1) no
N11 Ru1 P2 C231 22.26(9) no
N11 Ru1 O1 C1 -172.4(2) no
N11 Ru1 O1 B1 -47.2(1) no
N11 Ru1 N21 N22 46.4(1) no
N11 Ru1 N21 C25 -138.3(2) no
N11 N12 C13 C14 1.6(2) no
N11 N12 B1 N22 70.3(2) no
N11 C15 C14 C13 -0.2(3) no
N12 N11 Ru1 N21 -47.9(1) no
N12 N11 C15 C14 1.1(2) no
N12 C13 C14 C15 -0.9(3) no
N12 B1 O1 C1 -174.0(2) no
N12 B1 O2 C2 67.2(3) no
N12 B1 N22 N21 -71.7(2) no
N12 B1 N22 C23 117.2(3) no
N21 Ru1 P2 C211 173.3(1) no
N21 Ru1 P2 C221 49.1(1) no
N21 Ru1 P2 C231 -67.12(9) no
N21 Ru1 O1 C1 -79.1(2) no
N21 Ru1 O1 B1 46.1(1) no
N21 Ru1 N11 C15 127.5(2) no
N21 N22 C23 C24 -0.7(3) no
N21 C25 C24 C23 1.1(3) no
N22 N21 C25 C24 -1.5(3) no
N22 C23 C24 C25 -0.2(3) no
N22 B1 O1 C1 74.1(2) no
N22 B1 O2 C2 -174.6(2) no
N22 B1 N12 C13 -105.0(3) no
C13 N12 N11 C15 -1.7(2) no
C14 C13 N12 B1 177.1(2) no
C15 N11 N12 B1 -178.1(2) no
C23 N22 N21 C25 1.4(2) no
C24 C23 N22 B1 170.6(2) no
C25 N21 N22 B1 -171.9(2) no
C111 P1 C121 C122 173.5(2) no
C111 P1 C121 C126 -8.5(2) no
C111 P1 C131 C132 47.0(2) no
C111 P1 C131 C136 -131.3(2) no
C111 C112 C113 C114 -0.6(4) no
C111 C116 C115 C114 0.5(4) no
C112 C111 P1 C121 126.2(2) no
C112 C111 P1 C131 -130.1(2) no
C112 C111 C116 C115 -0.6(4) no
C112 C113 C114 C115 0.5(4) no
C113 C112 C111 C116 0.7(3) no
C113 C114 C115 C116 -0.4(4) no
C116 C111 P1 C121 -56.9(2) no
C116 C111 P1 C131 46.9(2) no
C121 P1 C131 C132 152.3(2) no
C121 P1 C131 C136 -26.0(2) no
C121 C122 C123 C124 -1.2(4) no
C121 C126 C125 C124 -0.8(4) no
C122 C121 P1 C131 72.7(2) no
C122 C121 C126 C125 -0.1(3) no
C122 C123 C124 C125 0.3(4) no
C123 C122 C121 C126 1.1(3) no
C123 C124 C125 C126 0.7(4) no
C126 C121 P1 C131 -109.3(2) no
C131 C132 C133 C134 0.1(5) no
C131 C136 C135 C134 0.0(5) no
C132 C131 C136 C135 -0.2(4) no
C132 C133 C134 C135 -0.4(5) no
C133 C132 C131 C136 0.2(4) no
C133 C134 C135 C136 0.3(5) no
C211 P2 C221 C222 -82.3(2) no
C211 P2 C221 C226 90.3(2) no
C211 P2 C231 C232 -179.5(2) no
C211 P2 C231 C236 3.2(2) no
C211 C212 C213 C214 0.5(4) no
C211 C216 C215 C214 0.6(4) no
C212 C211 P2 C221 179.7(2) no
C212 C211 P2 C231 -76.9(2) no
C212 C211 C216 C215 -0.8(3) no
C212 C213 C214 C215 -0.8(4) no
C213 C212 C211 C216 0.3(3) no
C213 C214 C215 C216 0.3(4) no
C216 C211 P2 C221 -0.7(2) no
C216 C211 P2 C231 102.8(2) no
C221 P2 C231 C232 -77.5(2) no
C221 P2 C231 C236 105.2(2) no
C221 C222 C223 C224 0.2(4) no
C221 C226 C225 C224 0.3(4) no
C222 C221 P2 C231 174.6(2) no
C222 C221 C226 C225 0.1(4) no
C222 C223 C224 C225 0.2(4) no
C223 C222 C221 C226 -0.3(4) no
C223 C224 C225 C226 -0.4(4) no
C226 C221 P2 C231 -12.8(2) no
C231 C232 C233 C234 0.1(4) no
C231 C236 C235 C234 1.4(4) no
C232 C231 C236 C235 -3.2(3) no
C232 C233 C234 C235 -1.9(4) no
C233 C232 C231 C236 2.4(3) no
C233 C234 C235 C236 1.2(4) no
